data_4032771
loop_
_publ_author_name
'Das, Prajwalita'
'Shibata, Norio'

_publ_section_title
;
 Electrophilic Triflyl-arylation and Triflyl-pyridylation by Unsymmetrical
 Aryl/Pyridyl-\l3-iodonium Salts: Synthesis of Aryl and Pyridyl Triflones.
;
_journal_issue 22
_journal_name_full 'The Journal of organic chemistry'
_journal_page_first 11915
_journal_page_last 11924
_journal_paper_doi 10.1021/acs.joc.7b01690
_journal_volume 82
_journal_year 2017
_chemical_formula_moiety 'C19 H15 F6 I N O5 S2'
_chemical_formula_sum 'C19 H15 F6 I N O5 S2'
_chemical_formula_weight 642.35
_space_group_IT_number 14
_symmetry_cell_setting monoclinic
_symmetry_Int_Tables_number 14
_symmetry_space_group_name_Hall '-P 2ybc'
_symmetry_space_group_name_H-M 'P 1 21/c 1'
_atom_sites_solution_hydrogens geom
_atom_sites_solution_primary direct
_atom_sites_solution_secondary difmap
_cell_angle_alpha 90.0000
_cell_angle_beta 101.3440
_cell_angle_gamma 90.0000
_cell_formula_units_Z 4
_cell_length_a 13.1127(2)
_cell_length_b 21.3124(3)
_cell_length_c 8.87124(10)
_cell_measurement_reflns_used 22417
_cell_measurement_temperature 173
_cell_measurement_theta_max 27.45
_cell_measurement_theta_min 3.02
_cell_volume 2430.75(6)
_computing_cell_refinement 'RAPID AUTO'
_computing_data_collection 'RAPID AUTO (Rigaku, ????)'
_computing_data_reduction 'RAPID AUTO'
_computing_molecular_graphics 'CrystalStructure 4.0'
_computing_publication_material 'CrystalStructure 4.0 (Rigaku, 2010)'
_computing_structure_refinement 'SHELXL97 (Sheldrick, 2008)'
_computing_structure_solution 'SHELXS97 (Sheldrick, 2008)'
_diffrn_ambient_temperature 173
_diffrn_detector_area_resol_mean 10.000
_diffrn_measured_fraction_theta_full 0.999
_diffrn_measured_fraction_theta_max 0.999
_diffrn_measurement_device_type 'Rigaku R-AXIS RAPID'
_diffrn_measurement_method \w
_diffrn_radiation_type 'Mo K\a'
_diffrn_radiation_wavelength 0.71075
_diffrn_reflns_av_R_equivalents 0.0202
_diffrn_reflns_limit_h_max 16
_diffrn_reflns_limit_h_min -17
_diffrn_reflns_limit_k_max 27
_diffrn_reflns_limit_k_min -27
_diffrn_reflns_limit_l_max 10
_diffrn_reflns_limit_l_min -11
_diffrn_reflns_number 23559
_diffrn_reflns_theta_full 27.44
_diffrn_reflns_theta_max 27.44
_diffrn_standards_number 0
_exptl_absorpt_coefficient_mu 1.566
_exptl_absorpt_correction_type none
_exptl_crystal_colour colorless
_exptl_crystal_density_diffrn 1.755
_exptl_crystal_density_method 'not measured'
_exptl_crystal_description block
_exptl_crystal_F_000 1260.00
_exptl_crystal_size_max 0.300
_exptl_crystal_size_mid 0.200
_exptl_crystal_size_min 0.200
_refine_diff_density_max 1.260
_refine_diff_density_min -0.820
_refine_ls_extinction_method none
_refine_ls_goodness_of_fit_ref 1.243
_refine_ls_hydrogen_treatment constr
_refine_ls_number_parameters 307
_refine_ls_number_reflns 5551
_refine_ls_number_restraints 0
_refine_ls_R_factor_gt 0.0358
_refine_ls_shift/su_max 0.001
_refine_ls_structure_factor_coef Fsqd
_refine_ls_weighting_details 'w = 1/[\s^2^(Fo^2^)+(0.1000P)^2^+0.0000P] where P=(Fo^2^+2Fc^2^)/3'
_refine_ls_weighting_scheme calc
_refine_ls_wR_factor_ref 0.1385
_reflns_number_gt 5130
_reflns_number_total 5551
_reflns_threshold_expression F^2^>2.0\s(F^2^)
_cod_data_source_file jo7b01690_si_002.cif
_cod_data_source_block 20150616metaTfMes-2
_cod_depositor_comments 'Adding full bibliography for 4032771.cif.'
_cod_original_cell_volume 2430.74(6)
_cod_database_code 4032771

loop_
_symmetry_equiv_pos_site_id
_symmetry_equiv_pos_as_xyz
1 +X,+Y,+Z
2 -X,1/2+Y,1/2-Z
3 -X,-Y,-Z
4 +X,1/2-Y,1/2+Z

loop_
_atom_site_label
_atom_site_type_symbol
_atom_site_fract_x
_atom_site_fract_y
_atom_site_fract_z
_atom_site_U_iso_or_equiv
_atom_site_adp_type
_atom_site_occupancy
_atom_site_symmetry_multiplicity
_atom_site_calc_flag
_atom_site_refinement_flags
I1 I 0.012086(15) 0.594744(8) 0.742838(19) 0.02985(11) Uani 1.0 4 d .
S1 S -0.36699(6) 0.65642(3) 0.94253(9) 0.03402(18) Uani 1.0 4 d .
S2 S 0.17561(6) 0.97054(3) 0.96326(8) 0.03441(18) Uani 1.0 4 d .
F1 F -0.5439(3) 0.59920(11) 0.8947(4) 0.0655(8) Uani 1.0 4 d .
F2 F -0.4277(3) 0.55460(11) 1.0682(3) 0.0632(7) Uani 1.0 4 d .
F3 F -0.42104(19) 0.54439(11) 0.8288(3) 0.0604(6) Uani 1.0 4 d .
F4 F 0.3516(3) 1.01803(18) 0.9313(5) 0.1115(13) Uani 1.0 4 d .
F5 F 0.3404(4) 0.9182(3) 0.9050(7) 0.140(2) Uani 1.0 4 d .
F6 F 0.3570(4) 0.9607(5) 1.1280(5) 0.212(4) Uani 1.0 4 d .
O1 O -0.3885(2) 0.68148(13) 0.7902(3) 0.0507(7) Uani 1.0 4 d .
O2 O -0.3931(3) 0.68980(11) 1.0698(3) 0.0490(6) Uani 1.0 4 d .
O3 O 0.1411(3) 0.98137(19) 0.8022(4) 0.0829(11) Uani 1.0 4 d .
O4 O 0.1597(5) 1.02359(14) 1.0522(6) 0.1044(15) Uani 1.0 4 d .
O5 O 0.1466(3) 0.91378(12) 1.0245(5) 0.0696(10) Uani 1.0 4 d .
N1 N 0.2165(5) 0.3101(3) 0.5062(5) 0.0819(14) Uani 1.0 4 d .
C1 C -0.0809(3) 0.60234(12) 0.9109(4) 0.0281(6) Uani 1.0 4 d .
C2 C -0.1825(3) 0.62260(12) 0.8704(3) 0.0295(6) Uani 1.0 4 d .
C3 C -0.2387(3) 0.62856(12) 0.9872(3) 0.0298(6) Uani 1.0 4 d .
C4 C -0.1956(3) 0.61388(13) 1.1406(3) 0.0324(6) Uani 1.0 4 d .
C5 C -0.0931(3) 0.59300(12) 1.1765(4) 0.0352(7) Uani 1.0 4 d .
C6 C -0.0355(3) 0.58699(12) 1.0619(4) 0.0323(7) Uani 1.0 4 d .
C7 C -0.4450(3) 0.58460(16) 0.9324(5) 0.0414(8) Uani 1.0 4 d .
C8 C 0.1271(2) 0.65457(11) 0.8676(3) 0.0265(5) Uani 1.0 4 d .
C9 C 0.1088(3) 0.71956(12) 0.8600(4) 0.0336(6) Uani 1.0 4 d .
C10 C 0.1828(3) 0.75690(13) 0.9537(4) 0.0405(7) Uani 1.0 4 d .
C11 C 0.2682(3) 0.73213(15) 1.0487(4) 0.0389(7) Uani 1.0 4 d .
C12 C 0.2828(3) 0.66679(15) 1.0518(4) 0.0345(6) Uani 1.0 4 d .
C13 C 0.2135(3) 0.62676(12) 0.9605(4) 0.0296(6) Uani 1.0 4 d .
C14 C 0.0142(3) 0.74988(18) 0.7615(5) 0.0488(9) Uani 1.0 4 d .
C15 C 0.3466(4) 0.77347(19) 1.1524(5) 0.0591(11) Uani 1.0 4 d .
C16 C 0.2349(3) 0.55708(13) 0.9658(4) 0.0370(7) Uani 1.0 4 d .
C17 C 0.3146(4) 0.9672(3) 0.9865(6) 0.0696(13) Uani 1.0 4 d .
C18 C 0.3050(5) 0.3222(2) 0.5376(5) 0.0594(12) Uani 1.0 4 d .
C19 C 0.4117(5) 0.3364(2) 0.5762(5) 0.0698(13) Uani 1.0 4 d .
H2 H -0.2130 0.6321 0.7667 0.0354 Uiso 1.0 4 calc R
H4 H -0.2356 0.6181 1.2184 0.0389 Uiso 1.0 4 calc R
H5 H -0.0626 0.5828 1.2797 0.0422 Uiso 1.0 4 calc R
H6 H 0.0344 0.5726 1.0861 0.0387 Uiso 1.0 4 calc R
H10 H 0.1735 0.8011 0.9514 0.0486 Uiso 1.0 4 calc R
H12 H 0.3418 0.6496 1.1184 0.0414 Uiso 1.0 4 calc R
H14A H 0.0366 0.7795 0.6900 0.0585 Uiso 1.0 4 calc R
H14B H -0.0254 0.7723 0.8274 0.0585 Uiso 1.0 4 calc R
H14C H -0.0297 0.7174 0.7032 0.0585 Uiso 1.0 4 calc R
H15A H 0.3116 0.7964 1.2234 0.0709 Uiso 1.0 4 calc R
H15B H 0.3768 0.8034 1.0896 0.0709 Uiso 1.0 4 calc R
H15C H 0.4018 0.7473 1.2112 0.0709 Uiso 1.0 4 calc R
H16A H 0.2378 0.5416 1.0705 0.0444 Uiso 1.0 4 calc R
H16B H 0.3016 0.5491 0.9353 0.0444 Uiso 1.0 4 calc R
H16C H 0.1792 0.5354 0.8950 0.0444 Uiso 1.0 4 calc R
H19A H 0.4450 0.3255 0.4900 0.0837 Uiso 1.0 4 calc R
H19B H 0.4439 0.3123 0.6673 0.0837 Uiso 1.0 4 calc R
H19C H 0.4206 0.3814 0.5982 0.0837 Uiso 1.0 4 calc R

loop_
_atom_site_aniso_label
_atom_site_aniso_U_11
_atom_site_aniso_U_22
_atom_site_aniso_U_33
_atom_site_aniso_U_12
_atom_site_aniso_U_13
_atom_site_aniso_U_23
I1 0.02553(16) 0.03493(17) 0.02982(16) -0.00375(6) 0.00720(10) -0.00644(5)
S1 0.0322(4) 0.0390(4) 0.0333(4) 0.0057(3) 0.0123(3) 0.0039(3)
S2 0.0347(4) 0.0409(4) 0.0281(4) 0.0035(3) 0.0073(3) 0.0020(3)
F1 0.0325(14) 0.0742(16) 0.092(2) 0.0034(10) 0.0170(13) -0.0091(12)
F2 0.0713(18) 0.0600(13) 0.0600(14) -0.0184(12) 0.0174(12) 0.0108(10)
F3 0.0499(14) 0.0605(13) 0.0704(15) 0.0013(10) 0.0107(12) -0.0272(11)
F4 0.083(3) 0.145(3) 0.114(3) -0.066(3) 0.037(2) -0.002(3)
F5 0.103(4) 0.147(4) 0.199(5) 0.068(3) 0.100(4) 0.044(4)
F6 0.056(3) 0.487(12) 0.075(3) -0.021(5) -0.028(2) 0.079(5)
O1 0.0456(15) 0.0702(16) 0.0391(13) 0.0205(12) 0.0150(11) 0.0163(11)
O2 0.0541(16) 0.0452(12) 0.0531(14) 0.0102(11) 0.0239(12) -0.0015(10)
O3 0.057(2) 0.148(4) 0.0391(15) -0.006(2) -0.0030(14) 0.0152(17)
O4 0.143(5) 0.0514(18) 0.143(4) 0.014(2) 0.089(4) -0.018(2)
O5 0.075(3) 0.0452(14) 0.105(3) 0.0065(13) 0.058(3) 0.0169(14)
N1 0.089(4) 0.104(4) 0.051(3) 0.033(3) 0.011(3) -0.011(2)
C1 0.0282(15) 0.0296(13) 0.0272(14) -0.0054(10) 0.0071(11) -0.0016(9)
C2 0.0299(15) 0.0338(14) 0.0247(12) -0.0043(10) 0.0052(10) -0.0002(10)
C3 0.0267(14) 0.0346(14) 0.0290(13) -0.0003(10) 0.0076(11) 0.0013(10)
C4 0.0369(16) 0.0364(14) 0.0254(13) -0.0031(12) 0.0098(11) -0.0022(11)
C5 0.0372(19) 0.0372(16) 0.0294(15) -0.0053(10) 0.0023(13) 0.0043(10)
C6 0.0300(16) 0.0332(14) 0.0320(15) -0.0037(11) 0.0024(12) 0.0027(10)
C7 0.0316(18) 0.0481(17) 0.0450(19) 0.0027(13) 0.0090(14) -0.0025(13)
C8 0.0257(13) 0.0267(13) 0.0273(13) -0.0032(10) 0.0061(10) -0.0019(9)
C9 0.0319(15) 0.0251(13) 0.0457(17) 0.0029(10) 0.0125(13) 0.0033(11)
C10 0.0458(19) 0.0260(14) 0.0537(19) -0.0053(12) 0.0196(15) -0.0054(12)
C11 0.0350(17) 0.0371(15) 0.0464(17) -0.0106(12) 0.0128(13) -0.0115(13)
C12 0.0284(15) 0.0417(15) 0.0323(15) 0.0005(12) 0.0032(12) -0.0048(12)
C13 0.0275(14) 0.0286(14) 0.0344(14) 0.0008(10) 0.0099(11) -0.0004(10)
C14 0.047(3) 0.034(2) 0.062(3) 0.0083(14) 0.0044(17) 0.0131(14)
C15 0.061(3) 0.053(2) 0.063(3) -0.0239(18) 0.012(2) -0.0261(18)
C16 0.0346(16) 0.0308(14) 0.0456(17) 0.0099(12) 0.0078(13) 0.0055(12)
C17 0.035(2) 0.118(4) 0.055(3) 0.004(3) 0.0071(18) 0.028(3)
C18 0.088(4) 0.059(3) 0.0314(18) 0.025(3) 0.012(2) -0.0006(16)
C19 0.095(4) 0.067(3) 0.045(3) -0.003(3) 0.010(3) -0.0017(18)

loop_
_atom_type_symbol
_atom_type_description
_atom_type_scat_dispersion_real
_atom_type_scat_dispersion_imag
_atom_type_scat_source
C C 0.0033 0.0016
;
International Tables for Crystallography
(1992, Vol. C, Tables 4.2.6.8 and 6.1.1.4)
;
H H 0.0000 0.0000
;
International Tables for Crystallography
(1992, Vol. C, Table 6.1.1.4)
;
F F 0.0171 0.0103
;
International Tables for Crystallography
(1992, Vol. C, Tables 4.2.6.8 and 6.1.1.4)
;
O O 0.0106 0.0060
;
International Tables for Crystallography
(1992, Vol. C, Tables 4.2.6.8 and 6.1.1.4)
;
I I -0.4742 1.8119
;
International Tables for Crystallography
(1992, Vol. C, Tables 4.2.6.8 and 6.1.1.4)
;
S S 0.1246 0.1234
;
International Tables for Crystallography
(1992, Vol. C, Tables 4.2.6.8 and 6.1.1.4)
;
N N 0.0061 0.0033
;
International Tables for Crystallography
(1992, Vol. C, Tables 4.2.6.8 and 6.1.1.4)
;

loop_
_geom_angle_atom_site_label_1
_geom_angle_atom_site_label_2
_geom_angle_atom_site_label_3
_geom_angle
_geom_angle_publ_flag
C1 I1 C8 92.04(11) yes
O1 S1 O2 121.80(16) yes
O1 S1 C3 109.99(16) yes
O1 S1 C7 105.15(16) yes
O2 S1 C3 110.95(15) yes
O2 S1 C7 103.64(17) yes
C3 S1 C7 103.28(15) yes
O3 S2 O4 112.0(3) yes
O3 S2 O5 117.9(3) yes
O3 S2 C17 103.6(3) yes
O4 S2 O5 112.9(3) yes
O4 S2 C17 103.0(3) yes
O5 S2 C17 105.5(3) yes
I1 C1 C2 120.2(2) yes
I1 C1 C6 117.6(3) yes
C2 C1 C6 122.2(3) yes
C1 C2 C3 117.4(3) yes
S1 C3 C2 119.2(2) yes
S1 C3 C4 118.7(3) yes
C2 C3 C4 122.1(3) yes
C3 C4 C5 118.7(3) yes
C4 C5 C6 120.2(3) yes
C1 C6 C5 119.4(3) yes
S1 C7 F1 109.2(3) yes
S1 C7 F2 111.0(3) yes
S1 C7 F3 111.4(3) yes
F1 C7 F2 109.0(4) yes
F1 C7 F3 109.3(3) yes
F2 C7 F3 106.8(3) yes
I1 C8 C9 118.17(19) yes
I1 C8 C13 117.76(18) yes
C9 C8 C13 123.9(3) yes
C8 C9 C10 116.2(3) yes
C8 C9 C14 124.1(3) yes
C10 C9 C14 119.7(3) yes
C9 C10 C11 122.4(3) yes
C10 C11 C12 119.1(3) yes
C10 C11 C15 121.6(3) yes
C12 C11 C15 119.3(3) yes
C11 C12 C13 121.8(3) yes
C8 C13 C12 116.5(3) yes
C8 C13 C16 124.1(3) yes
C12 C13 C16 119.4(3) yes
S2 C17 F4 111.3(4) yes
S2 C17 F5 109.0(4) yes
S2 C17 F6 110.7(4) yes
F4 C17 F5 106.7(5) yes
F4 C17 F6 109.5(6) yes
F5 C17 F6 109.6(6) yes
N1 C18 C19 179.7(5) yes
C1 C2 H2 121.289 no
C3 C2 H2 121.292 no
C3 C4 H4 120.669 no
C5 C4 H4 120.646 no
C4 C5 H5 119.908 no
C6 C5 H5 119.908 no
C1 C6 H6 120.288 no
C5 C6 H6 120.294 no
C9 C10 H10 118.802 no
C11 C10 H10 118.801 no
C11 C12 H12 119.089 no
C13 C12 H12 119.074 no
C9 C14 H14A 109.480 no
C9 C14 H14B 109.476 no
C9 C14 H14C 109.463 no
H14A C14 H14B 109.466 no
H14A C14 H14C 109.473 no
H14B C14 H14C 109.469 no
C11 C15 H15A 109.475 no
C11 C15 H15B 109.476 no
C11 C15 H15C 109.464 no
H15A C15 H15B 109.469 no
H15A C15 H15C 109.471 no
H15B C15 H15C 109.472 no
C13 C16 H16A 109.470 no
C13 C16 H16B 109.478 no
C13 C16 H16C 109.464 no
H16A C16 H16B 109.479 no
H16A C16 H16C 109.465 no
H16B C16 H16C 109.472 no
C18 C19 H19A 109.468 no
C18 C19 H19B 109.474 no
C18 C19 H19C 109.469 no
H19A C19 H19B 109.473 no
H19A C19 H19C 109.471 no
H19B C19 H19C 109.473 no

loop_
_geom_bond_atom_site_label_1
_geom_bond_atom_site_label_2
_geom_bond_distance
_geom_bond_publ_flag
I1 C1 2.110(4) yes
I1 C8 2.114(3) yes
S1 O1 1.429(3) yes
S1 O2 1.432(3) yes
S1 C3 1.755(3) yes
S1 C7 1.833(4) yes
S2 O3 1.430(3) yes
S2 O4 1.418(5) yes
S2 O5 1.409(4) yes
S2 C17 1.795(5) yes
F1 C7 1.311(5) yes
F2 C7 1.343(5) yes
F3 C7 1.338(5) yes
F4 C17 1.321(7) yes
F5 C17 1.350(8) yes
F6 C17 1.277(6) yes
N1 C18 1.168(8) yes
C1 C2 1.379(4) yes
C1 C6 1.394(4) yes
C2 C3 1.390(5) yes
C3 C4 1.402(4) yes
C4 C5 1.391(5) yes
C5 C6 1.387(6) yes
C8 C9 1.405(4) yes
C8 C13 1.395(4) yes
C9 C10 1.396(5) yes
C9 C14 1.514(5) yes
C10 C11 1.368(5) yes
C11 C12 1.405(5) yes
C11 C15 1.519(5) yes
C12 C13 1.386(4) yes
C13 C16 1.510(4) yes
C18 C19 1.406(9) yes
C2 H2 0.950 no
C4 H4 0.950 no
C5 H5 0.950 no
C6 H6 0.950 no
C10 H10 0.950 no
C12 H12 0.950 no
C14 H14A 0.980 no
C14 H14B 0.980 no
C14 H14C 0.980 no
C15 H15A 0.980 no
C15 H15B 0.980 no
C15 H15C 0.980 no
C16 H16A 0.980 no
C16 H16B 0.980 no
C16 H16C 0.980 no
C19 H19A 0.980 no
C19 H19B 0.980 no
C19 H19C 0.980 no

loop_
_geom_contact_atom_site_label_1
_geom_contact_atom_site_label_2
_geom_contact_distance
_geom_contact_publ_flag
_geom_contact_site_symmetry_2
I1 C14 3.310(4) no .
I1 C16 3.289(3) no .
F1 O1 2.972(4) no .
F1 O2 2.973(4) no .
F2 O2 2.916(4) no .
F2 C3 3.138(4) no .
F2 C4 3.240(4) no .
F3 O1 2.982(4) no .
F3 C2 3.499(4) no .
F3 C3 3.097(4) no .
F4 O3 2.880(6) no .
F4 O4 2.926(8) no .
F5 O3 2.922(6) no .
F5 O5 2.941(8) no .
F6 O4 2.874(8) no .
F6 O5 2.908(7) no .
O1 C2 2.936(4) no .
O2 C4 3.013(4) no .
C1 C4 2.771(5) no .
C2 C5 2.809(4) no .
C3 C6 2.762(5) no .
C4 C7 3.482(5) no .
C6 C8 3.322(5) no .
C8 C11 2.751(4) no .
C9 C12 2.800(4) no .
C10 C13 2.802(4) no .
I1 O3 3.117(4) no 2_546
I1 O4 3.450(5) no 2_546
I1 O5 2.871(5) no 4_564
F1 F2 3.323(4) no 3_467
F1 F6 2.776(6) no 4_464
F1 C12 3.229(5) no 1_455
F1 C13 3.397(5) no 1_455
F1 C15 3.582(5) no 4_464
F1 C16 3.215(5) no 1_455
F2 F1 3.323(4) no 3_467
F2 F2 3.095(4) no 3_467
F2 F3 3.152(4) no 3_467
F2 F6 3.339(7) no 2_547
F2 C7 3.404(5) no 3_467
F2 C16 3.528(5) no 3_567
F3 F2 3.152(4) no 3_467
F3 F4 2.701(5) no 2_546
F3 F6 3.101(5) no 4_464
F3 C16 3.493(4) no 3_567
F4 F3 2.701(5) no 2_556
F4 C19 3.390(6) no 4_565
F5 C12 3.569(7) no 4_564
F6 F1 2.776(6) no 4_665
F6 F2 3.339(7) no 2_557
F6 F3 3.101(5) no 4_665
F6 C7 3.493(6) no 4_665
O1 O2 3.362(4) no 4_564
O1 C15 3.580(6) no 4_464
O1 C18 3.445(6) no 2_556
O1 C18 3.303(6) no 3_566
O1 C19 3.542(6) no 2_556
O1 C19 3.227(5) no 3_566
O2 O1 3.362(4) no 4_565
O2 C18 3.261(6) no 2_556
O2 C18 3.457(5) no 3_567
O2 C19 3.373(5) no 2_556
O2 C19 3.246(6) no 3_567
O3 I1 3.117(4) no 2_556
O3 C1 3.202(5) no 2_556
O3 C2 3.468(5) no 2_556
O3 C5 3.442(5) no 4_564
O3 C6 3.176(5) no 4_564
O3 C16 3.540(5) no 4_564
O4 I1 3.450(5) no 2_556
O4 C4 3.294(6) no 2_557
O4 C5 3.093(7) no 2_557
O5 I1 2.871(5) no 4_565
O5 C8 3.430(5) no 4_565
O5 C10 3.452(4) no .
N1 C2 3.582(5) no 3_566
N1 C4 3.586(6) no 3_567
C1 O3 3.202(5) no 2_546
C2 O3 3.468(5) no 2_546
C2 N1 3.582(5) no 3_566
C4 O4 3.294(6) no 2_547
C4 N1 3.586(6) no 3_567
C5 O3 3.442(5) no 4_565
C5 O4 3.093(7) no 2_547
C6 O3 3.176(5) no 4_565
C7 F2 3.404(5) no 3_467
C7 F6 3.493(6) no 4_464
C8 O5 3.430(5) no 4_564
C10 O5 3.452(4) no .
C12 F1 3.229(5) no 1_655
C12 F5 3.569(7) no 4_565
C13 F1 3.397(5) no 1_655
C15 F1 3.582(5) no 4_665
C15 O1 3.580(6) no 4_665
C16 F1 3.215(5) no 1_655
C16 F2 3.528(5) no 3_567
C16 F3 3.493(4) no 3_567
C16 O3 3.540(5) no 4_565
C18 O1 3.445(6) no 2_546
C18 O1 3.303(6) no 3_566
C18 O2 3.261(6) no 2_546
C18 O2 3.457(5) no 3_567
C19 F4 3.390(6) no 4_564
C19 O1 3.542(6) no 2_546
C19 O1 3.227(5) no 3_566
C19 O2 3.373(5) no 2_546
C19 O2 3.246(6) no 3_567
I1 H2 3.1036 no .
I1 H6 3.0386 no .
I1 H14C 2.6805 no .
I1 H16C 2.6577 no .
S1 H2 2.8322 no .
S1 H4 2.8228 no .
F2 H4 2.9380 no .
F3 H2 3.4405 no .
O1 H2 2.5758 no .
O2 H4 2.6964 no .
N1 H19A 3.0448 no .
N1 H19B 3.0418 no .
N1 H19C 3.0449 no .
C1 H5 3.2603 no .
C1 H14C 3.2170 no .
C2 H4 3.2971 no .
C2 H6 3.2783 no .
C2 H14C 3.3867 no .
C3 H5 3.2644 no .
C4 H2 3.3026 no .
C4 H6 3.2670 no .
C6 H2 3.2867 no .
C6 H4 3.2685 no .
C7 H4 3.4279 no .
C8 H6 3.0361 no .
C8 H10 3.2404 no .
C8 H12 3.2289 no .
C8 H14A 3.2008 no .
C8 H14B 3.1843 no .
C8 H14C 2.6399 no .
C8 H16A 3.1813 no .
C8 H16B 3.1802 no .
C8 H16C 2.6294 no .
C10 H12 3.2431 no .
C10 H14A 2.7591 no .
C10 H14B 2.7588 no .
C10 H14C 3.3126 no .
C10 H15A 2.7750 no .
C10 H15B 2.7748 no .
C10 H15C 3.3062 no .
C12 H10 3.2468 no .
C12 H15A 3.1417 no .
C12 H15B 3.1530 no .
C12 H15C 2.5514 no .
C12 H16A 2.7453 no .
C12 H16B 2.7431 no .
C12 H16C 3.2981 no .
C13 H6 3.0204 no .
C14 H10 2.6473 no .
C15 H10 2.6618 no .
C15 H12 2.6572 no .
C16 H6 3.0445 no .
C16 H12 2.6336 no .
H2 H14C 3.1511 no .
H4 H5 2.3492 no .
H5 H6 2.3396 no .
H6 H16A 2.7777 no .
H6 H16C 2.8945 no .
H10 H14A 2.6782 no .
H10 H14B 2.6944 no .
H10 H14C 3.5808 no .
H10 H15A 2.7193 no .
H10 H15B 2.7065 no .
H10 H15C 3.5888 no .
H12 H15A 3.3121 no .
H12 H15B 3.3264 no .
H12 H15C 2.3191 no .
H12 H16A 2.6667 no .
H12 H16B 2.6772 no .
H12 H16C 3.5680 no .
S1 H19B 3.5526 no 2_556
S2 H5 3.4206 no 4_564
F1 H12 2.9162 no 1_455
F1 H15A 3.1167 no 4_464
F1 H15B 3.4076 no 4_464
F1 H16B 2.3797 no 1_455
F2 H16B 3.5157 no 1_455
F2 H16B 2.7632 no 3_567
F2 H19C 3.2437 no 3_567
F3 H16A 3.0138 no 3_567
F3 H16B 3.0840 no 3_567
F4 H2 3.3235 no 2_556
F4 H16A 3.4937 no 4_564
F4 H19A 3.5548 no 4_565
F4 H19C 2.6603 no 4_565
F5 H10 3.3974 no .
F5 H12 2.9280 no 4_564
F5 H15B 2.9310 no .
F5 H16A 3.1276 no 4_564
F5 H19A 3.4136 no 2_656
F5 H19C 3.2359 no 2_656
F6 H15B 3.3844 no .
F6 H16B 2.9626 no 4_565
F6 H19C 3.4908 no 4_565
O1 H15B 3.2545 no 4_464
O1 H15C 3.0984 no 4_464
O1 H19A 2.4547 no 3_566
O1 H19B 2.9251 no 2_556
O2 H15C 3.4105 no 1_455
O2 H19A 2.9950 no 2_556
O2 H19B 3.3368 no 2_556
O2 H19B 2.5491 no 3_567
O2 H19C 3.3953 no 3_567
O3 H2 3.4364 no 2_556
O3 H5 2.9730 no 4_564
O3 H6 2.4289 no 4_564
O3 H16A 2.6635 no 4_564
O4 H4 2.8965 no 2_557
O4 H5 2.4866 no 2_557
O4 H16C 3.2536 no 4_565
O5 H5 3.1464 no 4_564
O5 H10 2.5297 no .
O5 H15A 3.5425 no .
O5 H16C 3.4073 no 4_565
N1 H2 2.7075 no 3_566
N1 H4 2.8516 no 3_567
N1 H14B 3.2508 no 2_546
N1 H14C 2.8295 no 3_566
C4 H14B 3.4865 no 4_565
C4 H16C 3.2082 no 3_567
C5 H14A 3.1955 no 4_565
C5 H14B 3.2178 no 4_565
C5 H16C 2.9804 no 3_567
C6 H14A 3.1396 no 4_565
C6 H16C 3.2842 no 3_567
C7 H16B 3.4127 no 1_455
C7 H16B 3.4875 no 3_567
C8 H14A 3.5907 no 4_565
C8 H15A 3.1302 no 4_564
C9 H14A 3.2484 no 4_565
C9 H15A 3.1507 no 4_564
C10 H14A 3.2016 no 4_565
C10 H15A 3.1104 no 4_564
C11 H14A 3.5148 no 4_565
C11 H15A 3.1084 no 4_564
C12 H15A 3.1102 no 4_564
C13 H15A 3.1338 no 4_564
C15 H19A 3.4144 no 2_656
C15 H19B 3.4245 no 3_667
C17 H19C 3.5762 no 4_565
C18 H2 2.9001 no 3_566
C18 H4 2.8126 no 3_567
C19 H4 3.3540 no 3_567
C19 H15B 3.4582 no 2_646
C19 H15C 3.3022 no 3_667
H2 F4 3.3235 no 2_546
H2 O3 3.4364 no 2_546
H2 N1 2.7075 no 3_566
H2 C18 2.9001 no 3_566
H2 H19A 3.5400 no 3_566
H4 O4 2.8965 no 2_547
H4 N1 2.8516 no 3_567
H4 C18 2.8126 no 3_567
H4 C19 3.3540 no 3_567
H4 H14B 3.5968 no 4_565
H4 H16C 3.5425 no 3_567
H4 H19B 3.4316 no 3_567
H4 H19C 3.1760 no 3_567
H5 S2 3.4206 no 4_565
H5 O3 2.9730 no 4_565
H5 O4 2.4866 no 2_547
H5 O5 3.1464 no 4_565
H5 H14A 3.3676 no 4_565
H5 H14B 3.1412 no 4_565
H5 H16C 3.1872 no 3_567
H6 O3 2.4289 no 4_565
H6 H6 3.4883 no 3_567
H6 H14A 3.2832 no 4_565
H10 F5 3.3974 no .
H10 O5 2.5297 no .
H10 H14A 3.4855 no 4_565
H12 F1 2.9162 no 1_655
H12 F5 2.9280 no 4_565
H12 H19B 3.1735 no 3_667
H14A C5 3.1955 no 4_564
H14A C6 3.1396 no 4_564
H14A C8 3.5907 no 4_564
H14A C9 3.2484 no 4_564
H14A C10 3.2016 no 4_564
H14A C11 3.5148 no 4_564
H14A H5 3.3676 no 4_564
H14A H6 3.2832 no 4_564
H14A H10 3.4855 no 4_564
H14A H14B 3.3466 no 4_564
H14B N1 3.2508 no 2_556
H14B C4 3.4865 no 4_564
H14B C5 3.2178 no 4_564
H14B H4 3.5968 no 4_564
H14B H5 3.1412 no 4_564
H14B H14A 3.3466 no 4_565
H14B H14C 3.3522 no 4_565
H14C N1 2.8295 no 3_566
H14C H14B 3.3522 no 4_564
H15A F1 3.1167 no 4_665
H15A O5 3.5425 no .
H15A C8 3.1302 no 4_565
H15A C9 3.1507 no 4_565
H15A C10 3.1104 no 4_565
H15A C11 3.1084 no 4_565
H15A C12 3.1102 no 4_565
H15A C13 3.1338 no 4_565
H15B F1 3.4076 no 4_665
H15B F5 2.9310 no .
H15B F6 3.3844 no .
H15B O1 3.2545 no 4_665
H15B C19 3.4582 no 2_656
H15B H19A 2.6141 no 2_656
H15B H19B 3.5877 no 2_656
H15C O1 3.0984 no 4_665
H15C O2 3.4105 no 1_655
H15C C19 3.3022 no 3_667
H15C H19A 3.3781 no 2_656
H15C H19A 3.3723 no 3_667
H15C H19B 2.4520 no 3_667
H16A F3 3.0138 no 3_567
H16A F4 3.4937 no 4_565
H16A F5 3.1276 no 4_565
H16A O3 2.6635 no 4_565
H16B F1 2.3797 no 1_655
H16B F2 3.5157 no 1_655
H16B F2 2.7632 no 3_567
H16B F3 3.0840 no 3_567
H16B F6 2.9626 no 4_564
H16B C7 3.4127 no 1_655
H16B C7 3.4875 no 3_567
H16C O4 3.2536 no 4_564
H16C O5 3.4073 no 4_564
H16C C4 3.2082 no 3_567
H16C C5 2.9804 no 3_567
H16C C6 3.2842 no 3_567
H16C H4 3.5425 no 3_567
H16C H5 3.1872 no 3_567
H19A F4 3.5548 no 4_564
H19A F5 3.4136 no 2_646
H19A O1 2.4547 no 3_566
H19A O2 2.9950 no 2_546
H19A C15 3.4144 no 2_646
H19A H2 3.5400 no 3_566
H19A H15B 2.6141 no 2_646
H19A H15C 3.3781 no 2_646
H19A H15C 3.3723 no 3_667
H19B S1 3.5526 no 2_546
H19B O1 2.9251 no 2_546
H19B O2 3.3368 no 2_546
H19B O2 2.5491 no 3_567
H19B C15 3.4245 no 3_667
H19B H4 3.4316 no 3_567
H19B H12 3.1735 no 3_667
H19B H15B 3.5877 no 2_646
H19B H15C 2.4520 no 3_667
H19C F2 3.2437 no 3_567
H19C F4 2.6603 no 4_564
H19C F5 3.2359 no 2_646
H19C F6 3.4908 no 4_564
H19C O2 3.3953 no 3_567
H19C C17 3.5762 no 4_564
H19C H4 3.1760 no 3_567

loop_
_geom_torsion_atom_site_label_1
_geom_torsion_atom_site_label_2
_geom_torsion_atom_site_label_3
_geom_torsion_atom_site_label_4
_geom_torsion
_geom_torsion_publ_flag
C1 I1 C8 C9 -78.5(2) no
C1 I1 C8 C13 97.4(2) no
C8 I1 C1 C2 123.97(18) no
C8 I1 C1 C6 -55.27(17) no
O1 S1 C3 C2 -11.8(3) no
O1 S1 C3 C4 167.25(18) no
O1 S1 C7 F1 -62.8(3) no
O1 S1 C7 F2 177.0(3) no
O1 S1 C7 F3 58.0(3) no
O2 S1 C3 C2 -149.53(18) no
O2 S1 C3 C4 29.6(3) no
O2 S1 C7 F1 66.1(3) no
O2 S1 C7 F2 -54.2(3) no
O2 S1 C7 F3 -173.1(2) no
C3 S1 C7 F1 -178.1(3) no
C3 S1 C7 F2 61.6(3) no
C3 S1 C7 F3 -57.3(3) no
C7 S1 C3 C2 100.0(2) no
C7 S1 C3 C4 -80.9(3) no
O3 S2 C17 F4 54.8(4) no
O3 S2 C17 F5 -62.6(4) no
O3 S2 C17 F6 176.8(4) no
O4 S2 C17 F4 -62.1(4) no
O4 S2 C17 F5 -179.5(3) no
O4 S2 C17 F6 59.9(4) no
O5 S2 C17 F4 179.3(3) no
O5 S2 C17 F5 61.9(4) no
O5 S2 C17 F6 -58.7(4) no
I1 C1 C2 C3 -177.94(15) no
I1 C1 C6 C5 178.25(15) no
C2 C1 C6 C5 -1.0(4) no
C6 C1 C2 C3 1.3(4) no
C1 C2 C3 S1 178.1(2) no
C1 C2 C3 C4 -0.9(4) no
S1 C3 C4 C5 -178.71(17) no
C2 C3 C4 C5 0.3(4) no
C3 C4 C5 C6 -0.0(4) no
C4 C5 C6 C1 0.3(4) no
I1 C8 C9 C10 175.08(18) no
I1 C8 C9 C14 -3.3(4) no
I1 C8 C13 C12 -174.22(18) no
I1 C8 C13 C16 6.1(4) no
C9 C8 C13 C12 1.4(5) no
C9 C8 C13 C16 -178.3(3) no
C13 C8 C9 C10 -0.5(5) no
C13 C8 C9 C14 -178.9(3) no
C8 C9 C10 C11 -0.4(5) no
C14 C9 C10 C11 178.1(3) no
C9 C10 C11 C12 0.4(6) no
C9 C10 C11 C15 -178.5(3) no
C10 C11 C12 C13 0.5(6) no
C15 C11 C12 C13 179.5(4) no
C11 C12 C13 C8 -1.4(5) no
C11 C12 C13 C16 178.3(3) no
